data_2300698
loop_
_publ_author_name
'Volkov, Sergey'
'Arsent'ev, Maxim'
'Ugolkov, Valery'
'Povolotskiy, Alexey'
'Savchenko, Yevgeny'
'Krzhizhanovskaya, Maria'
'Bubnova, Rimma'
'Aksenov, Sergey'

_publ_section_title
;
 When the difference between incommensurate and commensurate structures
 becomes elusive: the case of Bi4BO7 X (X = Cl, Br) oxyhalides
;
_journal_coeditor_code TU5032SUP1
_journal_issue 3
_journal_name_full 'Journal of Applied Crystallography'
_journal_page_first 589
_journal_page_last 596
_journal_paper_doi 10.1107/S1600576723002261
_journal_volume 56
_journal_year 2023
_chemical_formula_sum 'B Bi4 Cl O7'
_chemical_formula_weight 994.2
_space_group_IT_number 71
_space_group_name_Hall '-I 2 2'
_space_group_name_H-M_alt 'I m m m'
_space_group_ssg_name Immm(00\g)000
_symmetry_cell_setting orthorhombic
_cell_angle_alpha 90
_cell_angle_beta 90
_cell_angle_gamma 90
_cell_formula_units_Z 1
_cell_length_a 3.92770(10)
_cell_length_b 13.0981(5)
_cell_length_c 3.88080(10)
_cell_measurement_reflns_used 1154
_cell_measurement_temperature 296.9(7)
_cell_measurement_theta_max 33.55
_cell_measurement_theta_min 5.39
_cell_modulation_dimension 1
_cell_volume 199.649(11)
_computing_cell_refinement 'CrysAlisPro 1.171.41.93a (Rigaku OD, 2020)'
_computing_data_collection 'CrysAlisPro 1.171.41.93a (Rigaku OD, 2020)'
_computing_data_reduction 'CrysAlisPro 1.171.41.93a (Rigaku OD, 2020)'
_diffrn_ambient_temperature 296.9
_diffrn_detector 'Hybrid Pixel Array Detector'
_diffrn_detector_area_resol_mean 10.0000
_diffrn_measured_fraction_theta_full 0.98
_diffrn_measured_fraction_theta_max 0.94
_diffrn_measurement_device 'four-circle diffractometer'
_diffrn_measurement_device_type 'XtaLAB Synergy, Single source at home/near, HyPix'
_diffrn_measurement_method '\w scans'
_diffrn_radiation_monochromator mirror
_diffrn_radiation_probe x-ray
_diffrn_radiation_source 'X-ray tube'
_diffrn_radiation_type 'Mo K\a'
_diffrn_radiation_wavelength 0.71073
_diffrn_reflns_av_R_equivalents 0.0401
_diffrn_reflns_av_unetI/netI 0.018
_diffrn_reflns_limit_h_max 5
_diffrn_reflns_limit_h_min -6
_diffrn_reflns_limit_index_m_1_max 3
_diffrn_reflns_limit_index_m_1_min -3
_diffrn_reflns_limit_k_max 19
_diffrn_reflns_limit_k_min -20
_diffrn_reflns_limit_l_max 6
_diffrn_reflns_limit_l_min -6
_diffrn_reflns_number 9076
_diffrn_reflns_theta_full 32.18
_diffrn_reflns_theta_max 33.16
_diffrn_reflns_theta_min 3.37
_diffrn_source 'micro-focus sealed X-ray tube'
_exptl_absorpt_coefficient_mu 88.211
_exptl_absorpt_correction_T_max 0.248
_exptl_absorpt_correction_T_min 0.045
_exptl_absorpt_correction_type gaussian
_exptl_absorpt_process_details
;
CrysAlisPro 1.171.41.93a (Rigaku Oxford Diffraction, 2020)
Numerical absorption correction based on gaussian integration over
a multifaceted crystal model
Empirical absorption correction using spherical harmonics,
implemented in SCALE3 ABSPACK scaling algorithm.
;
_exptl_crystal_colour white
_exptl_crystal_density_diffrn 8.2688
_exptl_crystal_description plate
_exptl_crystal_F_000 410
_exptl_crystal_size_max 0.05
_exptl_crystal_size_mid 0.04
_exptl_crystal_size_min 0.02
_refine_diff_density_max 3.43
_refine_diff_density_min -12.85
_refine_ls_extinction_method none
_refine_ls_goodness_of_fit_gt 4.96
_refine_ls_goodness_of_fit_ref 4.08
_refine_ls_number_constraints 10
_refine_ls_number_parameters 51
_refine_ls_number_reflns 1489
_refine_ls_number_restraints 0
_refine_ls_R_factor_all 0.0848
_refine_ls_R_factor_gt 0.0664
_refine_ls_shift/su_max 0.0357
_refine_ls_shift/su_mean 0.0071
_refine_ls_structure_factor_coef F
_refine_ls_weighting_details w=1/(\s^2^(F)+0.0001F^2^)
_refine_ls_weighting_scheme sigma
_refine_ls_wR_factor_gt 0.0880
_refine_ls_wR_factor_ref 0.0901
_reflns_number_gt 982
_reflns_number_total 1489
_reflns_threshold_expression I>3\s(I)
_cod_data_source_file tu5032sup1.cif
_cod_data_source_block I
_cod_depositor_comments
;
The following automatic conversions were performed:

data item '_diffrn_radiation_probe' value 'X-ray' was changed to
'x-ray' in accordance with the
/home/data/users/saulius/crontab/automatic-downloads/rss-feeds/IUCr/lib/dictionaries/cif_core.dic
dictionary named 'cif_core.dic' version 2.4.2 last updated on
2011-04-26.

Automatic conversion script
Id: cif_fix_values 8170 2020-07-09 18:12:32Z antanas 

 Adding full bibliography for 2300698--2300699.cif.
;
_cod_database_code 2300698
_cod_database_fobs_code 2300698

loop_
_space_group_symop_id
_space_group_symop_operation_xyz
1 x,y,z
2 -x,-y,z
3 -x,y,-z
4 x,-y,-z
5 x+0.5,y+0.5,z+0.5
6 -x+0.5,-y+0.5,z+0.5
7 -x+0.5,y+0.5,-z+0.5
8 x+0.5,-y+0.5,-z+0.5
9 -x,-y,-z
10 x,y,-z
11 x,-y,z
12 -x,y,z
13 -x+0.5,-y+0.5,-z+0.5
14 x+0.5,y+0.5,-z+0.5
15 x+0.5,-y+0.5,z+0.5
16 -x+0.5,y+0.5,z+0.5

loop_
_space_group_symop_ssg_id
_space_group_symop_ssg_operation_algebraic
1 x1,x2,x3,x4
2 -x1,-x2,x3,x4
3 -x1,x2,-x3,-x4
4 x1,-x2,-x3,-x4
5 -x1,-x2,-x3,-x4
6 x1,x2,-x3,-x4
7 x1,-x2,x3,x4
8 -x1,x2,x3,x4
9 x1+1/2,x2+1/2,x3+1/2,x4
10 -x1+1/2,-x2+1/2,x3+1/2,x4
11 -x1+1/2,x2+1/2,-x3+1/2,-x4
12 x1+1/2,-x2+1/2,-x3+1/2,-x4
13 -x1+1/2,-x2+1/2,-x3+1/2,-x4
14 x1+1/2,x2+1/2,-x3+1/2,-x4
15 x1+1/2,-x2+1/2,x3+1/2,x4
16 -x1+1/2,x2+1/2,x3+1/2,x4

loop_
_atom_site_label
_atom_site_type_symbol
_atom_site_fract_x
_atom_site_fract_y
_atom_site_fract_z
_atom_site_adp_type
_atom_site_U_iso_or_equiv
_atom_site_site_symmetry_multiplicity
_atom_site_occupancy
_atom_site_calc_flag
_atom_site_refinement_flags
_atom_site_disorder_assembly
_atom_site_disorder_group
Bi Bi 0.5 0.15371(3) 0.5 Uani 0.02037(19) 4 1 d . . .
Cl Cl 0 0 0 Uani 0.044(2) 2 0.5 d . . .
B B 0 0 0 Uani 0.044(2) 2 0.5 d . . .
O1 O 0 0.2474(7) 0.5 Uani 0.019(2) 4 1 d . . .
O2 O 0 -0.0944(14) 0 Uani 0.021(5) 4 0.25 d . . .
O3 O -0.184(8) -0.092(3) 0 Uani 0.038 8 0.125 d . . .
O4 O -0.363 0 0 Uani 0.131 4 0.25 d . . .

loop_
_atom_site_aniso_label
_atom_site_aniso_type_symbol
_atom_site_aniso_U_11
_atom_site_aniso_U_22
_atom_site_aniso_U_33
_atom_site_aniso_U_12
_atom_site_aniso_U_13
_atom_site_aniso_U_23
Bi Bi 0.0254(4) 0.0179(3) 0.0178(3) 0 0 0
Cl Cl 0.063(5) 0.028(4) 0.041(4) 0 0 0
B B 0.063(5) 0.028(4) 0.041(4) 0 0 0
O1 O 0.018(4) 0.025(5) 0.014(3) 0 0 0
O2 O 0.018(8) 0.014(9) 0.031(9) 0 0 0
O3 O 0.037995 0.037995 0.037995 0 0 0
O4 O 0.130968 0.130968 0.130968 0 0 0

loop_
_atom_site_displace_Fourier_atom_site_label
_atom_site_displace_Fourier_axis
_atom_site_displace_Fourier_wave_vector_seq_id
_atom_site_displace_Fourier_param_cos
_atom_site_displace_Fourier_param_sin
Bi x 1 0 0
Bi y 1 -0.00425(4) 0
Bi z 1 0 -0.02719(15)
Bi x 2 0 0
Bi y 2 -0.00062(7) 0
Bi z 2 0 -0.00265(11)
Bi x 3 0 0
Bi y 3 0.00024(5) 0
Bi z 3 0 0.00893(9)
O1 x 1 0 0
O1 y 1 0.0039(6) 0
O1 z 1 0 0.045(2)
O1 x 2 0 0
O1 y 2 -0.0057(10) 0
O1 z 2 0 -0.0124(18)
O1 x 3 0 0
O1 y 3 0.0034(7) 0
O1 z 3 0 0.0053(14)
O2 x 1 0 0
O2 y 1 0 0
O2 z 1 0 0.155(7)

loop_
_atom_site_displace_special_func_atom_site_label
_atom_site_displace_special_func_sawtooth_ax
_atom_site_displace_special_func_sawtooth_ay
_atom_site_displace_special_func_sawtooth_az
_atom_site_displace_special_func_sawtooth_c
_atom_site_displace_special_func_sawtooth_w
? ? ? ? ? ?

loop_
_atom_site_Fourier_wave_vector_seq_id
_jana_atom_site_fourier_wave_vector_q1_coeff
1 1
2 2
3 3

loop_
_atom_site_occ_Fourier_atom_site_label
_atom_site_occ_Fourier_wave_vector_seq_id
_atom_site_occ_Fourier_param_cos
_atom_site_occ_Fourier_param_sin
? ? ? ?

loop_
_atom_site_occ_special_func_atom_site_label
_atom_site_occ_special_func_crenel_c
_atom_site_occ_special_func_crenel_w
Cl 0.5 0.5
B 0 0.5
O2 0 0.5
O3 0 0.5
O4 0 0.5

loop_
_atom_site_U_Fourier_atom_site_label
_atom_site_U_Fourier_tens_elem
_atom_site_U_Fourier_wave_vector_seq_id
_atom_site_U_Fourier_param_cos
_atom_site_U_Fourier_param_sin
Bi U11 1 0.0119(2) 0
Bi U22 1 0.0076(2) 0
Bi U33 1 0.0113(2) 0
Bi U12 1 0 0
Bi U13 1 0 0
Bi U23 1 0 0.00306(15)
Bi U11 2 -0.0035(3) 0
Bi U22 2 0.0011(4) 0
Bi U33 2 0.0054(2) 0
Bi U12 2 0 0
Bi U13 2 0 0
Bi U23 2 0 -0.0009(3)
Bi U11 3 0.0028(2) 0
Bi U22 3 0.0020(2) 0
Bi U33 3 0.00152(16) 0
Bi U12 3 0 0
Bi U13 3 0 0
Bi U23 3 0 -0.0017(2)
O1 U11 1 0.009(3) 0
O1 U22 1 0.008(4) 0
O1 U33 1 -0.009(3) 0
O1 U12 1 0 0
O1 U13 1 0 0
O1 U23 1 0 -0.007(3)

loop_
_atom_type_symbol
_atom_type_scat_dispersion_real
_atom_type_scat_dispersion_imag
_atom_type_scat_source
B 0.0013 0.0007 'International Tables Vol C tables 4.2.6.8 and 6.1.1.1'
Bi -4.1077 10.2566 'International Tables Vol C tables 4.2.6.8 and 6.1.1.1'
Cl 0.1484 0.1585 'International Tables Vol C tables 4.2.6.8 and 6.1.1.1'
O 0.0106 0.0060 'International Tables Vol C tables 4.2.6.8 and 6.1.1.1'

loop_
_cell_wave_vector_seq_id
_cell_wave_vector_x
_cell_wave_vector_y
_cell_wave_vector_z
1 0.000000 0.000000 0.248400

loop_
_exptl_crystal_face_index_h
_exptl_crystal_face_index_k
_exptl_crystal_face_index_l
_exptl_crystal_face_perp_dist
? ? ? ?

loop_
_geom_angle_atom_site_label_1
_geom_angle_atom_site_label_2
_geom_angle_atom_site_label_3
_geom_angle_site_ssg_symmetry_1
_geom_angle_site_ssg_symmetry_2
_geom_angle_site_ssg_symmetry_3
_geom_angle_av
_geom_angle_min
_geom_angle_max
_geom_angle_publ_flag
Bi Bi Bi 1_4555 . 1_5545 90.000(14) 90.000(18) 90.000(18) ?
Bi Bi Bi 1_4555 . 1_5565 90.000(14) 90.000(18) 90.000(18) ?
Bi Bi Bi 1_4555 . 1_6555 180 180 180 ?
Bi Bi Bi 1_4555 . 2_6555 90.00(2) 90.000(15) 90.000(15) ?
Bi Bi Bi 1_4555 . 10_5545 58.335(18) 57.760(16) 58.886(16) ?
Bi Bi Bi 1_4555 . 10_5555 58.330(18) 57.761(15) 58.885(15) ?
Bi Bi Bi 1_4555 . 10_6545 121.66(3) 121.11(2) 122.24(2) ?
Bi Bi Bi 1_4555 . 10_6555 121.67(3) 121.11(2) 122.24(2) ?
Bi Bi O1 1_4555 . . 32.3(2) 27.3(2) 34.1(2) ?
Bi Bi O1 1_4555 . 1_6555 147.7(2) 145.9(2) 152.7(2) ?
Bi Bi O1 1_4555 . 10_5545 90.000(18) 90.000(17) 90.000(17) ?
Bi Bi O1 1_4555 . 10_5555 90.000(18) 90.000(17) 90.000(17) ?
Bi Bi O2 1_4555 . 2_5555 45.5(3) 37.6(4) 54.0(3) ?
Bi Bi O2 1_4555 . 2_5565 45.8(3) 37.6(4) 54.0(3) ?
Bi Bi O2 1_4555 . 2_6555 134.5(4) 126.0(3) 142.4(4) ?
Bi Bi O2 1_4555 . 2_6565 134.2(3) 126.0(3) 142.4(4) ?
Bi Bi O3 1_4555 . 2_5555 58.8(6) 57.9(7) 59.9(6) ?
Bi Bi O3 1_4555 . 2_5565 58.8(6) 57.9(7) 59.9(6) ?
Bi Bi O3 1_4555 . 4_6555 121.2(6) 120.1(6) 122.1(7) ?
Bi Bi O3 1_4555 . 4_6565 121.2(6) 120.1(6) 122.1(7) ?
Bi Bi O4 1_4555 . 1_6555 101.10(2) 100.841(19) 101.27(2) ?
Bi Bi O4 1_4555 . 1_6565 101.10(2) 100.847(19) 101.27(2) ?
Bi Bi O4 1_4555 . 2_5555 78.902(17) 78.726(18) 79.159(15) ?
Bi Bi O4 1_4555 . 2_5565 78.904(17) 78.727(18) 79.153(15) ?
Bi Bi Bi 1_5545 . 1_5565 178.90(4) 177.92(7) 180 ?
Bi Bi Bi 1_5545 . 1_6555 90.00(2) 90.00(2) 90.00(2) ?
Bi Bi Bi 1_5545 . 2_6555 90.00(3) 88.70(3) 91.30(3) ?
Bi Bi Bi 1_5545 . 10_5545 58.76(2) 56.60(3) 61.10(3) ?
Bi Bi Bi 1_5545 . 10_5555 121.24(3) 118.70(3) 124.11(3) ?
Bi Bi Bi 1_5545 . 10_6545 58.76(2) 56.60(3) 61.10(3) ?
Bi Bi Bi 1_5545 . 10_6555 121.24(3) 118.70(3) 124.11(3) ?
Bi Bi O1 1_5545 . . 90.0(5) 82.5(5) 98.0(5) ?
Bi Bi O1 1_5545 . 1_6555 90.0(5) 82.5(5) 98.0(5) ?
Bi Bi O1 1_5545 . 10_5545 33.9(3) 28.0(3) 37.9(4) ?
Bi Bi O1 1_5545 . 10_5555 146.2(3) 142.5(4) 151.9(3) ?
Bi Bi O2 1_5545 . 2_5555 48.9(4) 39.3(3) 58.5(5) ?
Bi Bi O2 1_5545 . 2_5565 131.7(4) 121.0(5) 141.1(3) ?
Bi Bi O2 1_5545 . 2_6555 48.9(4) 39.3(3) 58.5(5) ?
Bi Bi O2 1_5545 . 2_6565 131.7(4) 121.0(5) 141.1(3) ?
Bi Bi O3 1_5545 . 2_5555 37.9(6) 36.7(6) 39.0(6) ?
Bi Bi O3 1_5545 . 2_5565 142.5(6) 140.7(6) 143.9(6) ?
Bi Bi O3 1_5545 . 4_6555 37.9(6) 36.7(6) 39.0(6) ?
Bi Bi O3 1_5545 . 4_6565 142.5(6) 140.7(6) 143.9(6) ?
Bi Bi O4 1_5545 . 1_6555 47.49(2) 46.777(16) 48.28(3) ?
Bi Bi O4 1_5545 . 1_6565 133.23(4) 131.08(4) 134.84(5) ?
Bi Bi O4 1_5545 . 2_5555 47.49(2) 46.777(16) 48.28(3) ?
Bi Bi O4 1_5545 . 2_5565 133.23(4) 131.08(4) 134.84(5) ?
Bi Bi Bi 1_5565 . 1_6555 90.00(2) 90.00(2) 90.00(2) ?
Bi Bi Bi 1_5565 . 2_6555 90.01(3) 88.70(3) 91.30(3) ?
Bi Bi Bi 1_5565 . 10_5545 121.23(3) 118.70(3) 124.11(3) ?
Bi Bi Bi 1_5565 . 10_5555 58.74(2) 56.61(3) 61.10(3) ?
Bi Bi Bi 1_5565 . 10_6545 121.23(3) 118.70(3) 124.11(3) ?
Bi Bi Bi 1_5565 . 10_6555 58.74(2) 56.61(3) 61.10(3) ?
Bi Bi O1 1_5565 . . 89.9(5) 82.5(5) 98.0(5) ?
Bi Bi O1 1_5565 . 1_6555 89.9(5) 82.5(5) 98.0(5) ?
Bi Bi O1 1_5565 . 10_5545 146.1(3) 142.5(4) 151.9(3) ?
Bi Bi O1 1_5565 . 10_5555 33.8(3) 28.0(3) 37.9(4) ?
Bi Bi O2 1_5565 . 2_5555 131.4(4) 121.0(5) 141.1(3) ?
Bi Bi O2 1_5565 . 2_5565 48.6(4) 39.3(3) 58.5(5) ?
Bi Bi O2 1_5565 . 2_6555 131.4(4) 121.0(5) 141.1(3) ?
Bi Bi O2 1_5565 . 2_6565 48.6(4) 39.3(3) 58.5(5) ?
Bi Bi O3 1_5565 . 2_5555 142.5(6) 140.7(6) 143.9(6) ?
Bi Bi O3 1_5565 . 2_5565 37.8(6) 36.8(6) 39.0(6) ?
Bi Bi O3 1_5565 . 4_6555 142.5(6) 140.7(6) 143.9(6) ?
Bi Bi O3 1_5565 . 4_6565 37.8(6) 36.8(6) 39.0(6) ?
Bi Bi O4 1_5565 . 1_6555 133.20(4) 131.08(4) 134.84(5) ?
Bi Bi O4 1_5565 . 1_6565 47.49(2) 46.797(17) 48.28(3) ?
Bi Bi O4 1_5565 . 2_5555 133.20(4) 131.08(4) 134.84(5) ?
Bi Bi O4 1_5565 . 2_5565 47.49(2) 46.797(17) 48.28(3) ?
Bi Bi Bi 1_6555 . 2_6555 90.00(2) 90.000(15) 90.000(15) ?
Bi Bi Bi 1_6555 . 10_5545 121.66(3) 121.11(2) 122.24(2) ?
Bi Bi Bi 1_6555 . 10_5555 121.67(3) 121.11(2) 122.24(2) ?
Bi Bi Bi 1_6555 . 10_6545 58.335(18) 57.760(16) 58.886(16) ?
Bi Bi Bi 1_6555 . 10_6555 58.330(18) 57.761(15) 58.885(15) ?
Bi Bi O1 1_6555 . . 147.7(2) 145.9(2) 152.7(2) ?
Bi Bi O1 1_6555 . 1_6555 32.3(2) 27.3(2) 34.1(2) ?
Bi Bi O1 1_6555 . 10_5545 90.000(18) 90.000(17) 90.000(17) ?
Bi Bi O1 1_6555 . 10_5555 90.000(18) 90.000(17) 90.000(17) ?
Bi Bi O2 1_6555 . 2_5555 134.5(4) 126.0(3) 142.4(4) ?
Bi Bi O2 1_6555 . 2_5565 134.2(3) 126.0(3) 142.4(4) ?
Bi Bi O2 1_6555 . 2_6555 45.5(3) 37.6(4) 54.0(3) ?
Bi Bi O2 1_6555 . 2_6565 45.8(3) 37.6(4) 54.0(3) ?
Bi Bi O3 1_6555 . 2_5555 121.2(6) 120.1(6) 122.1(7) ?
Bi Bi O3 1_6555 . 2_5565 121.2(6) 120.1(6) 122.1(7) ?
Bi Bi O3 1_6555 . 4_6555 58.8(6) 57.9(7) 59.9(6) ?
Bi Bi O3 1_6555 . 4_6565 58.8(6) 57.9(7) 59.9(6) ?
Bi Bi O4 1_6555 . 1_6555 78.902(17) 78.726(18) 79.159(15) ?
Bi Bi O4 1_6555 . 1_6565 78.904(17) 78.727(18) 79.153(15) ?
Bi Bi O4 1_6555 . 2_5555 101.10(2) 100.841(19) 101.27(2) ?
Bi Bi O4 1_6555 . 2_5565 101.10(2) 100.847(19) 101.27(2) ?
Bi Bi Bi 2_6555 . 10_5545 132.42(2) 130.82(2) 134.04(2) ?
Bi Bi Bi 2_6555 . 10_5555 132.42(2) 130.82(2) 134.04(2) ?
Bi Bi Bi 2_6555 . 10_6545 132.42(2) 130.82(2) 134.04(2) ?
Bi Bi Bi 2_6555 . 10_6555 132.42(2) 130.82(2) 134.04(2) ?
Bi Bi O1 2_6555 . . 121.8(2) 117.3(2) 123.7(2) ?
Bi Bi O1 2_6555 . 1_6555 121.8(2) 117.3(2) 123.7(2) ?
Bi Bi O1 2_6555 . 10_5545 123.9(3) 118.8(3) 126.9(4) ?
Bi Bi O1 2_6555 . 10_5555 123.8(3) 118.8(3) 126.9(4) ?
Bi Bi O2 2_6555 . 2_5555 74.4(4) 70.8(4) 77.3(3) ?
Bi Bi O2 2_6555 . 2_5565 74.5(4) 70.8(4) 77.3(3) ?
Bi Bi O2 2_6555 . 2_6555 74.4(4) 70.8(4) 77.3(3) ?
Bi Bi O2 2_6555 . 2_6565 74.5(4) 70.8(4) 77.3(3) ?
Bi Bi O3 2_6555 . 2_5555 70.8(8) 69.3(8) 72.0(8) ?
Bi Bi O3 2_6555 . 2_5565 70.9(8) 69.3(8) 72.0(8) ?
Bi Bi O3 2_6555 . 4_6555 70.8(8) 69.3(8) 72.0(8) ?
Bi Bi O3 2_6555 . 4_6565 70.9(8) 69.3(8) 72.0(8) ?
Bi Bi O4 2_6555 . 1_6555 44.637(19) 42.879(19) 46.425(16) ?
Bi Bi O4 2_6555 . 1_6565 44.675(19) 42.879(19) 46.413(16) ?
Bi Bi O4 2_6555 . 2_5555 44.637(19) 42.879(19) 46.425(16) ?
Bi Bi O4 2_6555 . 2_5565 44.675(19) 42.879(19) 46.413(16) ?
Bi Bi Bi 10_5545 . 10_5555 62.49(3) 59.61(2) 65.20(2) ?
Bi Bi Bi 10_5545 . 10_6545 63.33(2) 62.229(17) 64.480(18) ?
Bi Bi Bi 10_5545 . 10_6555 95.15(3) 92.02(5) 97.81(3) ?
Bi Bi O1 10_5545 . . 36.7(4) 30.7(4) 43.2(5) ?
Bi Bi O1 10_5545 . 1_6555 95.0(3) 90.3(3) 100.4(3) ?
Bi Bi O1 10_5545 . 10_5545 36.29(15) 35.01(13) 38.93(16) ?
Bi Bi O1 10_5545 . 10_5555 93.2(3) 90.9(3) 95.6(2) ?
Bi Bi O2 10_5545 . 2_5555 59.5(4) 56.8(3) 62.2(4) ?
Bi Bi O2 10_5545 . 2_5565 98.8(3) 94.4(4) 103.6(3) ?
Bi Bi O2 10_5545 . 2_6555 102.9(4) 94.1(3) 111.4(5) ?
Bi Bi O2 10_5545 . 2_6565 151.7(4) 147.7(3) 155.8(4) ?
Bi Bi O3 10_5545 . 2_5555 63.7(8) 62.5(8) 64.9(8) ?
Bi Bi O3 10_5545 . 2_5565 110.9(7) 109.8(7) 112.3(7) ?
Bi Bi O3 10_5545 . 4_6555 95.7(7) 94.2(6) 97.9(7) ?
Bi Bi O3 10_5545 . 4_6565 154.2(7) 151.4(7) 158.3(8) ?
Bi Bi O4 10_5545 . 1_6555 104.49(2) 102.19(3) 106.51(3) ?
Bi Bi O4 10_5545 . 1_6565 158.542(13) 157.623(16) 159.656(13) ?
Bi Bi O4 10_5545 . 2_5555 92.80(2) 90.80(2) 94.48(2) ?
Bi Bi O4 10_5545 . 2_5565 136.829(9) 136.273(10) 137.276(7) ?
Bi Bi Bi 10_5555 . 10_6545 95.15(3) 92.02(5) 97.81(2) ?
Bi Bi Bi 10_5555 . 10_6555 63.34(2) 62.230(17) 64.479(18) ?
Bi Bi O1 10_5555 . . 36.6(4) 30.7(4) 43.2(5) ?
Bi Bi O1 10_5555 . 1_6555 95.0(3) 90.3(3) 100.4(3) ?
Bi Bi O1 10_5555 . 10_5545 93.1(3) 90.9(3) 95.6(2) ?
Bi Bi O1 10_5555 . 10_5555 36.32(15) 35.01(13) 38.93(16) ?
Bi Bi O2 10_5555 . 2_5555 98.7(3) 94.4(4) 103.6(3) ?
Bi Bi O2 10_5555 . 2_5565 59.4(4) 56.8(3) 62.2(4) ?
Bi Bi O2 10_5555 . 2_6555 151.8(4) 147.7(3) 155.8(4) ?
Bi Bi O2 10_5555 . 2_6565 102.6(4) 94.1(3) 111.4(5) ?
Bi Bi O3 10_5555 . 2_5555 110.9(7) 109.8(7) 112.3(7) ?
Bi Bi O3 10_5555 . 2_5565 63.7(8) 62.6(8) 64.9(8) ?
Bi Bi O3 10_5555 . 4_6555 154.3(7) 151.4(7) 158.3(8) ?
Bi Bi O3 10_5555 . 4_6565 95.7(7) 94.2(6) 97.9(7) ?
Bi Bi O4 10_5555 . 1_6555 158.550(13) 157.600(16) 159.656(13) ?
Bi Bi O4 10_5555 . 1_6565 104.49(2) 102.43(3) 106.51(3) ?
Bi Bi O4 10_5555 . 2_5555 136.823(9) 136.274(10) 137.276(7) ?
Bi Bi O4 10_5555 . 2_5565 92.80(2) 91.00(2) 94.48(2) ?
Bi Bi Bi 10_6545 . 10_6555 62.49(3) 59.61(2) 65.20(2) ?
Bi Bi O1 10_6545 . . 95.0(3) 90.3(3) 100.4(3) ?
Bi Bi O1 10_6545 . 1_6555 36.7(4) 30.7(4) 43.2(5) ?
Bi Bi O1 10_6545 . 10_5545 36.29(15) 35.01(13) 38.93(16) ?
Bi Bi O1 10_6545 . 10_5555 93.2(3) 90.9(3) 95.6(2) ?
Bi Bi O2 10_6545 . 2_5555 102.9(4) 94.1(3) 111.4(5) ?
Bi Bi O2 10_6545 . 2_5565 151.7(4) 147.7(3) 155.8(4) ?
Bi Bi O2 10_6545 . 2_6555 59.5(4) 56.8(3) 62.2(4) ?
Bi Bi O2 10_6545 . 2_6565 98.8(3) 94.4(4) 103.6(3) ?
Bi Bi O3 10_6545 . 2_5555 95.7(7) 94.2(6) 97.9(7) ?
Bi Bi O3 10_6545 . 2_5565 154.2(7) 151.4(7) 158.3(8) ?
Bi Bi O3 10_6545 . 4_6555 63.7(8) 62.5(8) 64.9(8) ?
Bi Bi O3 10_6545 . 4_6565 110.9(7) 109.8(7) 112.3(7) ?
Bi Bi O4 10_6545 . 1_6555 92.80(2) 90.80(2) 94.48(2) ?
Bi Bi O4 10_6545 . 1_6565 136.829(9) 136.273(10) 137.276(7) ?
Bi Bi O4 10_6545 . 2_5555 104.49(2) 102.19(3) 106.51(3) ?
Bi Bi O4 10_6545 . 2_5565 158.542(13) 157.623(16) 159.656(13) ?
Bi Bi O1 10_6555 . . 95.0(3) 90.3(3) 100.4(3) ?
Bi Bi O1 10_6555 . 1_6555 36.6(4) 30.7(4) 43.2(5) ?
Bi Bi O1 10_6555 . 10_5545 93.1(3) 90.9(3) 95.6(2) ?
Bi Bi O1 10_6555 . 10_5555 36.32(15) 35.01(13) 38.93(16) ?
Bi Bi O2 10_6555 . 2_5555 151.8(4) 147.7(3) 155.8(4) ?
Bi Bi O2 10_6555 . 2_5565 102.6(4) 94.1(3) 111.4(5) ?
Bi Bi O2 10_6555 . 2_6555 98.7(3) 94.4(4) 103.6(3) ?
Bi Bi O2 10_6555 . 2_6565 59.4(4) 56.8(3) 62.2(4) ?
Bi Bi O3 10_6555 . 2_5555 154.3(7) 151.4(7) 158.3(8) ?
Bi Bi O3 10_6555 . 2_5565 95.7(7) 94.2(6) 97.9(7) ?
Bi Bi O3 10_6555 . 4_6555 110.9(7) 109.8(7) 112.3(7) ?
Bi Bi O3 10_6555 . 4_6565 63.7(8) 62.6(8) 64.9(8) ?
Bi Bi O4 10_6555 . 1_6555 136.823(9) 136.274(10) 137.276(7) ?
Bi Bi O4 10_6555 . 1_6565 92.80(2) 91.00(2) 94.48(2) ?
Bi Bi O4 10_6555 . 2_5555 158.550(13) 157.600(16) 159.656(13) ?
Bi Bi O4 10_6555 . 2_5565 104.49(2) 102.43(3) 106.51(3) ?
O1 Bi O1 . . 1_6555 115.4(4) 111.8(4) 125.5(8) ?
O1 Bi O1 . . 10_5545 72.9(3) 66.8(3) 78.1(4) ?
O1 Bi O1 . . 10_5555 72.8(3) 66.8(3) 78.1(4) ?
O1 Bi O2 . . 2_5555 66.0(5) 63.1(5) 67.0(4) ?
O1 Bi O2 . . 2_5565 66.0(5) 63.5(5) 67.0(4) ?
O1 Bi O2 . . 2_6555 140.4(5) 124.1(5) 154.1(6) ?
O1 Bi O2 . . 2_6565 139.9(5) 124.2(5) 154.1(6) ?
O1 Bi O3 . . 2_5555 77.7(8) 72.3(8) 81.5(8) ?
O1 Bi O3 . . 2_5565 77.6(8) 72.4(8) 81.5(8) ?
O1 Bi O3 . . 4_6555 130.9(7) 122.4(7) 136.8(7) ?
O1 Bi O3 . . 4_6565 130.7(7) 122.4(7) 136.8(7) ?
O1 Bi O4 . . 1_6555 125.7(3) 119.1(3) 130.1(3) ?
O1 Bi O4 . . 1_6565 125.6(3) 119.2(3) 130.1(3) ?
O1 Bi O4 . . 2_5555 105.2(3) 99.9(3) 108.8(3) ?
O1 Bi O4 . . 2_5565 105.1(3) 99.9(3) 108.8(3) ?
O1 Bi O1 1_6555 . 10_5545 72.9(3) 66.8(3) 78.1(4) ?
O1 Bi O1 1_6555 . 10_5555 72.8(3) 66.8(3) 78.1(4) ?
O1 Bi O2 1_6555 . 2_5555 140.4(5) 124.1(5) 154.1(6) ?
O1 Bi O2 1_6555 . 2_5565 139.9(5) 124.2(5) 154.1(6) ?
O1 Bi O2 1_6555 . 2_6555 66.0(5) 63.1(5) 67.0(4) ?
O1 Bi O2 1_6555 . 2_6565 66.0(5) 63.5(5) 67.0(4) ?
O1 Bi O3 1_6555 . 2_5555 130.9(7) 122.4(7) 136.8(7) ?
O1 Bi O3 1_6555 . 2_5565 130.7(7) 122.4(7) 136.8(7) ?
O1 Bi O3 1_6555 . 4_6555 77.7(8) 72.3(8) 81.5(8) ?
O1 Bi O3 1_6555 . 4_6565 77.6(8) 72.4(8) 81.5(8) ?
O1 Bi O4 1_6555 . 1_6555 105.2(3) 99.9(3) 108.8(3) ?
O1 Bi O4 1_6555 . 1_6565 105.1(3) 99.9(3) 108.8(3) ?
O1 Bi O4 1_6555 . 2_5555 125.7(3) 119.1(3) 130.1(3) ?
O1 Bi O4 1_6555 . 2_5565 125.6(3) 119.2(3) 130.1(3) ?
O1 Bi O1 10_5545 . 10_5555 112.3(5) 108.8(5) 114.9(6) ?
O1 Bi O2 10_5545 . 2_5555 67.1(5) 55.9(4) 76.8(6) ?
O1 Bi O2 10_5545 . 2_5565 134.2(4) 127.6(4) 139.8(4) ?
O1 Bi O2 10_5545 . 2_6555 67.1(5) 55.9(4) 76.8(6) ?
O1 Bi O2 10_5545 . 2_6565 134.2(4) 127.6(4) 139.8(4) ?
O1 Bi O3 10_5545 . 2_5555 62.3(8) 57.3(7) 66.0(8) ?
O1 Bi O3 10_5545 . 2_5565 147.3(7) 146.9(7) 147.7(7) ?
O1 Bi O3 10_5545 . 4_6555 62.3(8) 57.3(7) 66.0(8) ?
O1 Bi O3 10_5545 . 4_6565 147.3(7) 146.9(7) 147.7(7) ?
O1 Bi O4 10_5545 . 1_6555 81.2(4) 75.2(3) 85.3(3) ?
O1 Bi O4 10_5545 . 1_6565 161.9(3) 157.9(3) 165.5(4) ?
O1 Bi O4 10_5545 . 2_5555 81.2(4) 75.2(3) 85.3(3) ?
O1 Bi O4 10_5545 . 2_5565 161.9(3) 157.9(3) 165.5(4) ?
O1 Bi O2 10_5555 . 2_5555 134.1(4) 127.6(4) 139.8(4) ?
O1 Bi O2 10_5555 . 2_5565 66.8(5) 55.9(4) 76.8(6) ?
O1 Bi O2 10_5555 . 2_6555 134.1(4) 127.6(4) 139.8(4) ?
O1 Bi O2 10_5555 . 2_6565 66.8(5) 55.9(4) 76.8(6) ?
O1 Bi O3 10_5555 . 2_5555 147.3(7) 146.9(7) 147.7(7) ?
O1 Bi O3 10_5555 . 2_5565 62.2(8) 57.3(7) 66.0(8) ?
O1 Bi O3 10_5555 . 4_6555 147.3(7) 146.9(7) 147.7(7) ?
O1 Bi O3 10_5555 . 4_6565 62.2(8) 57.3(7) 66.0(8) ?
O1 Bi O4 10_5555 . 1_6555 161.8(3) 157.9(3) 165.6(4) ?
O1 Bi O4 10_5555 . 1_6565 81.1(4) 75.3(3) 85.3(3) ?
O1 Bi O4 10_5555 . 2_5555 161.8(3) 157.9(3) 165.6(4) ?
O1 Bi O4 10_5555 . 2_5565 81.1(4) 75.3(3) 85.3(3) ?
O2 Bi O2 2_5555 . 2_5565 95.5(4) 92.9(5) 97.0(4) ?
O2 Bi O2 2_5555 . 2_6555 89.0(4) 72.0(4) 104.8(6) ?
O2 Bi O2 2_5555 . 2_6565 152.6(5) 150.6(5) 153.7(5) ?
O2 Bi O3 2_5555 . 2_5555 13.8(7) 7.3(8) 22.1(8) ?
O2 Bi O3 2_5555 . 2_5565 101.2(6) 96.3(6) 103.9(7) ?
O2 Bi O3 2_5555 . 4_6555 75.9(7) 66.2(7) 84.2(8) ?
O2 Bi O3 2_5555 . 4_6565 147.3(9) 143.9(9) 148.6(9) ?
O2 Bi O4 2_5555 . 1_6555 60.0(3) 54.1(3) 64.9(4) ?
O2 Bi O4 2_5555 . 1_6565 117.9(3) 114.7(3) 119.3(3) ?
O2 Bi O4 2_5555 . 2_5555 39.8(3) 36.2(3) 43.2(4) ?
O2 Bi O4 2_5555 . 2_5565 103.1(3) 99.0(3) 105.1(3) ?
O2 Bi O2 2_5565 . 2_6555 152.6(5) 150.6(5) 153.7(5) ?
O2 Bi O2 2_5565 . 2_6565 88.5(4) 72.0(4) 104.8(6) ?
O2 Bi O3 2_5565 . 2_5555 101.5(6) 96.2(6) 103.9(7) ?
O2 Bi O3 2_5565 . 2_5565 13.6(7) 7.3(8) 22.1(8) ?
O2 Bi O3 2_5565 . 4_6555 147.4(9) 143.8(9) 148.6(9) ?
O2 Bi O3 2_5565 . 4_6565 75.6(7) 66.3(7) 84.2(8) ?
O2 Bi O4 2_5565 . 1_6555 118.0(3) 114.6(3) 119.3(3) ?
O2 Bi O4 2_5565 . 1_6565 59.8(3) 54.1(3) 64.9(4) ?
O2 Bi O4 2_5565 . 2_5555 103.2(3) 98.9(3) 105.1(3) ?
O2 Bi O4 2_5565 . 2_5565 39.7(3) 36.2(3) 43.2(4) ?
O2 Bi O2 2_6555 . 2_6565 95.5(4) 92.9(5) 97.0(4) ?
O2 Bi O3 2_6555 . 2_5555 75.9(7) 66.2(7) 84.2(8) ?
O2 Bi O3 2_6555 . 2_5565 147.3(9) 143.9(9) 148.6(9) ?
O2 Bi O3 2_6555 . 4_6555 13.8(7) 7.3(8) 22.1(8) ?
O2 Bi O3 2_6555 . 4_6565 101.2(6) 96.3(6) 103.9(7) ?
O2 Bi O4 2_6555 . 1_6555 39.8(3) 36.2(3) 43.2(4) ?
O2 Bi O4 2_6555 . 1_6565 103.1(3) 99.0(3) 105.1(3) ?
O2 Bi O4 2_6555 . 2_5555 60.0(3) 54.1(3) 64.9(4) ?
O2 Bi O4 2_6555 . 2_5565 117.9(3) 114.7(3) 119.3(3) ?
O2 Bi O3 2_6565 . 2_5555 147.4(9) 143.8(9) 148.6(9) ?
O2 Bi O3 2_6565 . 2_5565 75.6(7) 66.3(7) 84.2(8) ?
O2 Bi O3 2_6565 . 4_6555 101.5(6) 96.2(6) 103.9(7) ?
O2 Bi O3 2_6565 . 4_6565 13.6(7) 7.3(8) 22.1(8) ?
O2 Bi O4 2_6565 . 1_6555 103.2(3) 98.9(3) 105.1(3) ?
O2 Bi O4 2_6565 . 1_6565 39.7(3) 36.2(3) 43.2(4) ?
O2 Bi O4 2_6565 . 2_5555 118.0(3) 114.6(3) 119.3(3) ?
O2 Bi O4 2_6565 . 2_5565 59.8(3) 54.1(3) 64.9(4) ?
O3 Bi O3 2_5555 . 2_5565 106.4(8) 106.1(8) 106.5(8) ?
O3 Bi O3 2_5555 . 4_6555 62.5(9) 60.1(9) 64.3(9) ?
O3 Bi O3 2_5555 . 4_6565 143.7(11) 143.1(11) 144.0(11) ?
O3 Bi O4 2_5555 . 1_6555 48.1(8) 46.8(7) 49.1(8) ?
O3 Bi O4 2_5555 . 1_6565 115.7(8) 115.1(8) 115.9(8) ?
O3 Bi O4 2_5555 . 2_5555 29.9(8) 29.2(8) 30.4(8) ?
O3 Bi O4 2_5555 . 2_5565 103.7(7) 103.3(7) 103.9(7) ?
O3 Bi O3 2_5565 . 4_6555 143.7(11) 143.1(11) 144.0(11) ?
O3 Bi O3 2_5565 . 4_6565 62.4(9) 60.2(9) 64.3(9) ?
O3 Bi O4 2_5565 . 1_6555 115.7(8) 115.1(8) 115.9(8) ?
O3 Bi O4 2_5565 . 1_6565 48.1(8) 46.8(7) 49.1(8) ?
O3 Bi O4 2_5565 . 2_5555 103.7(7) 103.3(7) 103.9(7) ?
O3 Bi O4 2_5565 . 2_5565 29.9(8) 29.2(8) 30.4(8) ?
O3 Bi O3 4_6555 . 4_6565 106.4(8) 106.1(8) 106.5(8) ?
O3 Bi O4 4_6555 . 1_6555 29.9(8) 29.2(8) 30.4(8) ?
O3 Bi O4 4_6555 . 1_6565 103.7(7) 103.3(7) 103.9(7) ?
O3 Bi O4 4_6555 . 2_5555 48.1(8) 46.8(7) 49.1(8) ?
O3 Bi O4 4_6555 . 2_5565 115.7(8) 115.1(8) 115.9(8) ?
O3 Bi O4 4_6565 . 1_6555 103.7(7) 103.3(7) 103.9(7) ?
O3 Bi O4 4_6565 . 1_6565 29.9(8) 29.2(8) 30.4(8) ?
O3 Bi O4 4_6565 . 2_5555 115.7(8) 115.1(8) 115.9(8) ?
O3 Bi O4 4_6565 . 2_5565 48.1(8) 46.8(7) 49.1(8) ?
O4 Bi O4 1_6555 . 1_6565 87.34(3) 86.99(2) 87.54(6) ?
O4 Bi O4 1_6555 . 2_5555 22.195(8) 21.683(6) 22.547(8) ?
O4 Bi O4 1_6555 . 2_5565 91.54(3) 91.17(2) 91.76(6) ?
O4 Bi O4 1_6565 . 2_5555 91.54(3) 91.17(2) 91.76(6) ?
O4 Bi O4 1_6565 . 2_5565 22.192(8) 21.694(6) 22.547(8) ?
O4 Bi O4 2_5555 . 2_5565 87.34(3) 86.99(2) 87.54(6) ?
Bi Cl Bi 1_4545 . 1_4555 70.28(2) 69.50(2) 70.83(2) ?
Bi Cl Bi 1_4545 . 1_5545 69.14(8) 68.37(5) 70.38(15) ?
Bi Cl Bi 1_4545 . . 107.86(2) 107.221(16) 108.26(2) ?
Bi Cl Bi 1_4545 . 2_5545 72.14(8) 70.44(12) 73.39(15) ?
Bi Cl Bi 1_4545 . 2_5555 110.838(13) 109.962(13) 111.106(13) ?
Bi Cl Bi 1_4545 . 2_6545 109.72(16) 107.56(17) 111.5(3) ?
Bi Cl Bi 1_4545 . 2_6555 178.68(14) 178.29(15) 180 ?
Bi Cl O2 1_4545 . . 123.5(7) 105.9(9) 141.1(4) ?
Bi Cl O2 1_4545 . 2_5555 56.7(6) 37.9(4) 75.5(8) ?
Bi Cl O3 1_4545 . . 102.1(11) 101.8(11) 102.3(11) ?
Bi Cl O3 1_4545 . 2_5555 78.0(11) 76.6(11) 79.3(11) ?
Bi Cl O3 1_4545 . 3_5555 143.1(7) 142.4(7) 143.8(7) ?
Bi Cl O3 1_4545 . 4_5555 36.9(5) 34.9(5) 38.9(5) ?
Bi Cl O4 1_4545 . . 55.0(2) 54.2(2) 55.8(2) ?
Bi Cl O4 1_4545 . 2_5555 125.0(4) 123.9(4) 126.2(4) ?
Bi Cl Bi 1_4555 . 1_5545 107.86(2) 107.221(16) 108.26(2) ?
Bi Cl Bi 1_4555 . . 69.14(8) 68.37(5) 70.38(15) ?
Bi Cl Bi 1_4555 . 2_5545 110.838(13) 109.962(13) 111.106(16) ?
Bi Cl Bi 1_4555 . 2_5555 72.14(8) 70.44(12) 73.39(15) ?
Bi Cl Bi 1_4555 . 2_6545 178.68(14) 178.29(15) 180 ?
Bi Cl Bi 1_4555 . 2_6555 109.72(16) 107.56(17) 111.5(3) ?
Bi Cl O2 1_4555 . . 123.5(7) 105.9(9) 141.1(4) ?
Bi Cl O2 1_4555 . 2_5555 56.7(6) 37.9(4) 75.5(8) ?
Bi Cl O3 1_4555 . . 102.1(11) 101.8(11) 102.3(11) ?
Bi Cl O3 1_4555 . 2_5555 78.0(11) 76.6(11) 79.3(11) ?
Bi Cl O3 1_4555 . 3_5555 143.1(7) 142.4(7) 143.8(7) ?
Bi Cl O3 1_4555 . 4_5555 36.9(5) 34.9(5) 38.9(5) ?
Bi Cl O4 1_4555 . . 55.0(2) 54.2(2) 55.8(2) ?
Bi Cl O4 1_4555 . 2_5555 125.0(4) 123.9(4) 126.2(4) ?
Bi Cl Bi 1_5545 . . 70.28(2) 69.50(2) 70.83(2) ?
Bi Cl Bi 1_5545 . 2_5545 109.72(16) 107.56(17) 111.5(3) ?
Bi Cl Bi 1_5545 . 2_5555 178.68(14) 178.29(15) 180 ?
Bi Cl Bi 1_5545 . 2_6545 72.14(8) 70.44(12) 73.39(15) ?
Bi Cl Bi 1_5545 . 2_6555 110.838(13) 109.962(13) 111.106(13) ?
Bi Cl O2 1_5545 . . 123.5(7) 105.9(9) 141.1(4) ?
Bi Cl O2 1_5545 . 2_5555 56.7(6) 37.9(4) 75.5(8) ?
Bi Cl O3 1_5545 . . 143.1(7) 142.4(7) 143.8(7) ?
Bi Cl O3 1_5545 . 2_5555 36.9(5) 34.9(5) 38.9(5) ?
Bi Cl O3 1_5545 . 3_5555 102.1(11) 101.8(11) 102.3(11) ?
Bi Cl O3 1_5545 . 4_5555 78.0(11) 76.6(11) 79.3(11) ?
Bi Cl O4 1_5545 . . 125.0(4) 123.9(4) 126.2(4) ?
Bi Cl O4 1_5545 . 2_5555 55.0(2) 54.2(2) 55.8(2) ?
Bi Cl Bi . . 2_5545 178.68(14) 178.29(15) 180 ?
Bi Cl Bi . . 2_5555 109.72(16) 107.56(17) 111.5(3) ?
Bi Cl Bi . . 2_6545 110.838(13) 109.962(13) 111.106(16) ?
Bi Cl Bi . . 2_6555 72.14(8) 70.44(12) 73.39(15) ?
Bi Cl O2 . . . 123.5(7) 105.9(9) 141.1(4) ?
Bi Cl O2 . . 2_5555 56.7(6) 37.9(4) 75.5(8) ?
Bi Cl O3 . . . 143.1(7) 142.4(7) 143.8(7) ?
Bi Cl O3 . . 2_5555 36.9(5) 34.9(5) 38.9(5) ?
Bi Cl O3 . . 3_5555 102.1(11) 101.8(11) 102.3(11) ?
Bi Cl O3 . . 4_5555 78.0(11) 76.6(11) 79.3(11) ?
Bi Cl O4 . . . 125.0(4) 123.9(4) 126.2(4) ?
Bi Cl O4 . . 2_5555 55.0(2) 54.2(2) 55.8(2) ?
Bi Cl Bi 2_5545 . 2_5555 70.28(2) 69.50(2) 70.83(2) ?
Bi Cl Bi 2_5545 . 2_6545 69.14(8) 68.37(5) 70.38(15) ?
Bi Cl Bi 2_5545 . 2_6555 107.86(2) 107.221(16) 108.26(2) ?
Bi Cl O2 2_5545 . . 56.7(6) 37.9(4) 75.5(8) ?
Bi Cl O2 2_5545 . 2_5555 123.5(7) 105.9(9) 141.1(4) ?
Bi Cl O3 2_5545 . . 36.9(5) 34.9(5) 38.9(5) ?
Bi Cl O3 2_5545 . 2_5555 143.1(7) 142.4(7) 143.8(7) ?
Bi Cl O3 2_5545 . 3_5555 78.0(11) 76.6(11) 79.3(11) ?
Bi Cl O3 2_5545 . 4_5555 102.1(11) 101.8(11) 102.3(11) ?
Bi Cl O4 2_5545 . . 55.0(2) 54.2(2) 55.8(2) ?
Bi Cl O4 2_5545 . 2_5555 125.0(4) 123.9(4) 126.2(4) ?
Bi Cl Bi 2_5555 . 2_6545 107.86(2) 107.221(16) 108.26(2) ?
Bi Cl Bi 2_5555 . 2_6555 69.14(8) 68.37(5) 70.38(15) ?
Bi Cl O2 2_5555 . . 56.7(6) 37.9(4) 75.5(8) ?
Bi Cl O2 2_5555 . 2_5555 123.5(7) 105.9(9) 141.1(4) ?
Bi Cl O3 2_5555 . . 36.9(5) 34.9(5) 38.9(5) ?
Bi Cl O3 2_5555 . 2_5555 143.1(7) 142.4(7) 143.8(7) ?
Bi Cl O3 2_5555 . 3_5555 78.0(11) 76.6(11) 79.3(11) ?
Bi Cl O3 2_5555 . 4_5555 102.1(11) 101.8(11) 102.3(11) ?
Bi Cl O4 2_5555 . . 55.0(2) 54.2(2) 55.8(2) ?
Bi Cl O4 2_5555 . 2_5555 125.0(4) 123.9(4) 126.2(4) ?
Bi Cl Bi 2_6545 . 2_6555 70.28(2) 69.50(2) 70.83(2) ?
Bi Cl O2 2_6545 . . 56.7(6) 37.9(4) 75.5(8) ?
Bi Cl O2 2_6545 . 2_5555 123.5(7) 105.9(9) 141.1(4) ?
Bi Cl O3 2_6545 . . 78.0(11) 76.6(11) 79.3(11) ?
Bi Cl O3 2_6545 . 2_5555 102.1(11) 101.8(11) 102.3(11) ?
Bi Cl O3 2_6545 . 3_5555 36.9(5) 34.9(5) 38.9(5) ?
Bi Cl O3 2_6545 . 4_5555 143.1(7) 142.4(7) 143.8(7) ?
Bi Cl O4 2_6545 . . 125.0(4) 123.9(4) 126.2(4) ?
Bi Cl O4 2_6545 . 2_5555 55.0(2) 54.2(2) 55.8(2) ?
Bi Cl O2 2_6555 . . 56.7(6) 37.9(4) 75.5(8) ?
Bi Cl O2 2_6555 . 2_5555 123.5(7) 105.9(9) 141.1(4) ?
Bi Cl O3 2_6555 . . 78.0(11) 76.6(11) 79.3(11) ?
Bi Cl O3 2_6555 . 2_5555 102.1(11) 101.8(11) 102.3(11) ?
Bi Cl O3 2_6555 . 3_5555 36.9(5) 34.9(5) 38.9(5) ?
Bi Cl O3 2_6555 . 4_5555 143.1(7) 142.4(7) 143.8(7) ?
Bi Cl O4 2_6555 . . 125.0(4) 123.9(4) 126.2(4) ?
Bi Cl O4 2_6555 . 2_5555 55.0(2) 54.2(2) 55.8(2) ?
O2 Cl O2 . . 2_5555 125.5(16) 125.5(16) 125.5(16) ?
O2 Cl O3 . . . 39.3(11) 39.3(11) 39.3(11) ?
O2 Cl O3 . . 2_5555 138.6(12) 138.6(12) 138.6(12) ?
O2 Cl O3 . . 3_5555 39.3(11) 39.3(11) 39.3(11) ?
O2 Cl O3 . . 4_5555 138.6(12) 138.6(12) 138.6(12) ?
O2 Cl O4 . . . 89.4(2) 89.4(2) 89.4(2) ?
O2 Cl O4 . . 2_5555 89.4(2) 89.4(2) 89.4(2) ?
O2 Cl O3 2_5555 . . 138.6(12) 138.6(12) 138.6(12) ?
O2 Cl O3 2_5555 . 2_5555 39.3(11) 39.3(11) 39.3(11) ?
O2 Cl O3 2_5555 . 3_5555 138.6(12) 138.6(12) 138.6(12) ?
O2 Cl O3 2_5555 . 4_5555 39.3(11) 39.3(11) 39.3(11) ?
O2 Cl O4 2_5555 . . 89.4(2) 89.4(2) 89.4(2) ?
O2 Cl O4 2_5555 . 2_5555 89.4(2) 89.4(2) 89.4(2) ?
O3 Cl O3 . . 2_5555 177.1(9) 177.1(9) 177.1(9) ?
O3 Cl O3 . . 3_5555 62.0(18) 62.0(18) 62.0(18) ?
O3 Cl O3 . . 4_5555 118.0(18) 118.0(18) 118.0(18) ?
O3 Cl O4 . . . 59.0(13) 59.0(13) 59.0(13) ?
O3 Cl O4 . . 2_5555 120.9(13) 120.9(13) 120.9(13) ?
O3 Cl O3 2_5555 . 3_5555 118.0(18) 118.0(18) 118.0(18) ?
O3 Cl O3 2_5555 . 4_5555 62.0(18) 62.0(18) 62.0(18) ?
O3 Cl O4 2_5555 . . 120.9(13) 120.9(13) 120.9(13) ?
O3 Cl O4 2_5555 . 2_5555 59.0(13) 59.0(13) 59.0(13) ?
O3 Cl O3 3_5555 . 4_5555 177.1(9) 177.1(9) 177.1(9) ?
O3 Cl O4 3_5555 . . 120.9(13) 120.9(13) 120.9(13) ?
O3 Cl O4 3_5555 . 2_5555 59.0(13) 59.0(13) 59.0(13) ?
O3 Cl O4 4_5555 . . 59.0(13) 59.0(13) 59.0(13) ?
O3 Cl O4 4_5555 . 2_5555 120.9(13) 120.9(13) 120.9(13) ?
O4 Cl O4 . . 2_5555 177.2(9) 177.2(9) 177.2(9) ?
Bi B Bi 1_4545 . 1_4555 68.10(2) 67.59(2) 69.49(2) ?
Bi B Bi 1_4545 . 1_5545 71.194(14) 69.903(12) 72.073(14) ?
Bi B Bi 1_4545 . . 107.74(2) 107.46(3) 108.115(16) ?
Bi B Bi 1_4545 . 2_5545 72.25(2) 70.233(16) 74.543(19) ?
Bi B Bi 1_4545 . 2_5555 108.765(14) 108.379(15) 109.945(13) ?
Bi B Bi 1_4545 . 2_6545 111.91(2) 108.55(2) 114.86(2) ?
Bi B Bi 1_4545 . 2_6555 178.01(2) 177.38(2) 180 ?
Bi B O2 1_4545 . . 125.1(7) 107.3(8) 140.6(4) ?
Bi B O2 1_4545 . 2_5555 55.3(7) 38.4(4) 74.8(8) ?
Bi B O3 1_4545 . . 101.9(11) 101.3(10) 102.7(11) ?
Bi B O3 1_4545 . 2_5555 78.1(11) 77.3(11) 78.7(10) ?
Bi B O3 1_4545 . 3_5555 143.6(4) 142.0(4) 145.2(4) ?
Bi B O3 1_4545 . 4_5555 36.4(4) 34.8(4) 38.0(4) ?
Bi B O4 1_4545 . . 54.403(10) 53.963(10) 55.049(8) ?
Bi B O4 1_4545 . 2_5555 125.597(10) 124.951(8) 126.037(10) ?
Bi B Bi 1_4555 . 1_5545 107.74(2) 107.455(19) 108.115(16) ?
Bi B Bi 1_4555 . . 71.194(14) 69.903(12) 72.073(14) ?
Bi B Bi 1_4555 . 2_5545 108.765(14) 108.379(14) 109.945(12) ?
Bi B Bi 1_4555 . 2_5555 72.25(2) 70.233(16) 74.543(19) ?
Bi B Bi 1_4555 . 2_6545 178.01(2) 177.38(2) 180 ?
Bi B Bi 1_4555 . 2_6555 111.91(2) 108.55(2) 114.86(2) ?
Bi B O2 1_4555 . . 125.1(7) 107.3(8) 140.6(4) ?
Bi B O2 1_4555 . 2_5555 55.3(7) 38.4(4) 74.8(8) ?
Bi B O3 1_4555 . . 101.9(11) 101.3(10) 102.7(11) ?
Bi B O3 1_4555 . 2_5555 78.1(11) 77.3(11) 78.7(10) ?
Bi B O3 1_4555 . 3_5555 143.6(4) 142.0(4) 145.2(4) ?
Bi B O3 1_4555 . 4_5555 36.4(4) 34.8(4) 38.0(4) ?
Bi B O4 1_4555 . . 54.403(10) 53.963(10) 55.049(8) ?
Bi B O4 1_4555 . 2_5555 125.597(10) 124.951(8) 126.037(10) ?
Bi B Bi 1_5545 . . 68.10(2) 67.59(2) 69.49(2) ?
Bi B Bi 1_5545 . 2_5545 111.91(2) 108.55(2) 114.86(2) ?
Bi B Bi 1_5545 . 2_5555 178.01(2) 177.38(2) 180 ?
Bi B Bi 1_5545 . 2_6545 72.25(2) 70.233(16) 74.543(19) ?
Bi B Bi 1_5545 . 2_6555 108.765(14) 108.379(15) 109.945(13) ?
Bi B O2 1_5545 . . 125.1(7) 107.3(8) 140.6(4) ?
Bi B O2 1_5545 . 2_5555 55.3(7) 38.4(4) 74.8(8) ?
Bi B O3 1_5545 . . 143.6(4) 142.0(4) 145.2(4) ?
Bi B O3 1_5545 . 2_5555 36.4(4) 34.8(4) 38.0(4) ?
Bi B O3 1_5545 . 3_5555 101.9(11) 101.3(10) 102.7(11) ?
Bi B O3 1_5545 . 4_5555 78.1(11) 77.3(11) 78.7(10) ?
Bi B O4 1_5545 . . 125.597(10) 124.951(8) 126.037(10) ?
Bi B O4 1_5545 . 2_5555 54.403(10) 53.963(10) 55.049(8) ?
Bi B Bi . . 2_5545 178.01(2) 177.38(2) 180 ?
Bi B Bi . . 2_5555 111.91(2) 108.55(2) 114.86(2) ?
Bi B Bi . . 2_6545 108.765(14) 108.379(14) 109.945(12) ?
Bi B Bi . . 2_6555 72.25(2) 70.233(16) 74.543(19) ?
Bi B O2 . . . 125.1(7) 107.3(8) 140.6(4) ?
Bi B O2 . . 2_5555 55.3(7) 38.4(4) 74.8(8) ?
Bi B O3 . . . 143.6(4) 142.0(4) 145.2(4) ?
Bi B O3 . . 2_5555 36.4(4) 34.8(4) 38.0(4) ?
Bi B O3 . . 3_5555 101.9(11) 101.3(10) 102.7(11) ?
Bi B O3 . . 4_5555 78.1(11) 77.3(11) 78.7(10) ?
Bi B O4 . . . 125.597(10) 124.951(8) 126.037(10) ?
Bi B O4 . . 2_5555 54.403(10) 53.963(10) 55.049(8) ?
Bi B Bi 2_5545 . 2_5555 68.10(2) 67.59(2) 69.49(2) ?
Bi B Bi 2_5545 . 2_6545 71.194(14) 69.903(12) 72.073(14) ?
Bi B Bi 2_5545 . 2_6555 107.74(2) 107.46(3) 108.115(16) ?
Bi B O2 2_5545 . . 55.3(7) 38.4(4) 74.8(8) ?
Bi B O2 2_5545 . 2_5555 125.1(7) 107.3(8) 140.6(4) ?
Bi B O3 2_5545 . . 36.4(4) 34.8(4) 38.0(4) ?
Bi B O3 2_5545 . 2_5555 143.6(4) 142.0(4) 145.2(4) ?
Bi B O3 2_5545 . 3_5555 78.1(11) 77.3(11) 78.7(10) ?
Bi B O3 2_5545 . 4_5555 101.9(11) 101.3(10) 102.7(11) ?
Bi B O4 2_5545 . . 54.403(10) 53.963(10) 55.049(8) ?
Bi B O4 2_5545 . 2_5555 125.597(10) 124.951(8) 126.037(10) ?
Bi B Bi 2_5555 . 2_6545 107.74(2) 107.455(19) 108.115(16) ?
Bi B Bi 2_5555 . 2_6555 71.194(14) 69.903(12) 72.073(14) ?
Bi B O2 2_5555 . . 55.3(7) 38.4(4) 74.8(8) ?
Bi B O2 2_5555 . 2_5555 125.1(7) 107.3(8) 140.6(4) ?
Bi B O3 2_5555 . . 36.4(4) 34.8(4) 38.0(4) ?
Bi B O3 2_5555 . 2_5555 143.6(4) 142.0(4) 145.2(4) ?
Bi B O3 2_5555 . 3_5555 78.1(11) 77.3(11) 78.7(10) ?
Bi B O3 2_5555 . 4_5555 101.9(11) 101.3(10) 102.7(11) ?
Bi B O4 2_5555 . . 54.403(10) 53.963(10) 55.049(8) ?
Bi B O4 2_5555 . 2_5555 125.597(10) 124.951(8) 126.037(10) ?
Bi B Bi 2_6545 . 2_6555 68.10(2) 67.59(2) 69.49(2) ?
Bi B O2 2_6545 . . 55.3(7) 38.4(4) 74.8(8) ?
Bi B O2 2_6545 . 2_5555 125.1(7) 107.3(8) 140.6(4) ?
Bi B O3 2_6545 . . 78.1(11) 77.3(11) 78.7(10) ?
Bi B O3 2_6545 . 2_5555 101.9(11) 101.3(10) 102.7(11) ?
Bi B O3 2_6545 . 3_5555 36.4(4) 34.8(4) 38.0(4) ?
Bi B O3 2_6545 . 4_5555 143.6(4) 142.0(4) 145.2(4) ?
Bi B O4 2_6545 . . 125.597(10) 124.951(8) 126.037(10) ?
Bi B O4 2_6545 . 2_5555 54.403(10) 53.963(10) 55.049(8) ?
Bi B O2 2_6555 . . 55.3(7) 38.4(4) 74.8(8) ?
Bi B O2 2_6555 . 2_5555 125.1(7) 107.3(8) 140.6(4) ?
Bi B O3 2_6555 . . 78.1(11) 77.3(11) 78.7(10) ?
Bi B O3 2_6555 . 2_5555 101.9(11) 101.3(10) 102.7(11) ?
Bi B O3 2_6555 . 3_5555 36.4(4) 34.8(4) 38.0(4) ?
Bi B O3 2_6555 . 4_5555 143.6(4) 142.0(4) 145.2(4) ?
Bi B O4 2_6555 . . 125.597(10) 124.951(8) 126.037(10) ?
Bi B O4 2_6555 . 2_5555 54.403(10) 53.963(10) 55.049(8) ?
O2 B O2 . . 2_5555 146.5(12) 128.1(14) 180 ?
O2 B O3 . . . 35.6(12) 31.0(13) 39.6(11) ?
O2 B O3 . . 2_5555 144.4(12) 140.4(11) 149.0(13) ?
O2 B O3 . . 3_5555 35.6(12) 31.0(13) 39.6(11) ?
O2 B O3 . . 4_5555 144.4(12) 140.4(11) 149.0(13) ?
O2 B O4 . . . 90 90 90 ?
O2 B O4 . . 2_5555 90 90 90 ?
O2 B O3 2_5555 . . 144.4(12) 140.4(11) 149.0(13) ?
O2 B O3 2_5555 . 2_5555 35.6(12) 31.0(13) 39.6(11) ?
O2 B O3 2_5555 . 3_5555 144.4(12) 140.4(11) 149.0(13) ?
O2 B O3 2_5555 . 4_5555 35.6(12) 31.0(13) 39.6(11) ?
O2 B O4 2_5555 . . 90 90 90 ?
O2 B O4 2_5555 . 2_5555 90 90 90 ?
O3 B O3 . . 2_5555 180 180 180 ?
O3 B O3 . . 3_5555 62.0(18) 62.0(18) 62.0(18) ?
O3 B O3 . . 4_5555 118.0(18) 118.0(18) 118.0(18) ?
O3 B O4 . . . 59.0(13) 59.0(13) 59.0(13) ?
O3 B O4 . . 2_5555 121.0(13) 121.0(13) 121.0(13) ?
O3 B O3 2_5555 . 3_5555 118.0(18) 118.0(18) 118.0(18) ?
O3 B O3 2_5555 . 4_5555 62.0(18) 62.0(18) 62.0(18) ?
O3 B O4 2_5555 . . 121.0(13) 121.0(13) 121.0(13) ?
O3 B O4 2_5555 . 2_5555 59.0(13) 59.0(13) 59.0(13) ?
O3 B O3 3_5555 . 4_5555 180 180 180 ?
O3 B O4 3_5555 . . 121.0(13) 121.0(13) 121.0(13) ?
O3 B O4 3_5555 . 2_5555 59.0(13) 59.0(13) 59.0(13) ?
O3 B O4 4_5555 . . 59.0(13) 59.0(13) 59.0(13) ?
O3 B O4 4_5555 . 2_5555 121.0(13) 121.0(13) 121.0(13) ?
O4 B O4 . . 2_5555 180 180 180 ?

loop_
_geom_bond_atom_site_label_1
_geom_bond_atom_site_label_2
_geom_bond_site_ssg_symmetry_1
_geom_bond_site_ssg_symmetry_2
_geom_bond_distance_av
_geom_bond_distance_min
_geom_bond_distance_max
_geom_bond_publ_flag
Bi Bi . 1_4555 3.928(3) 3.928(3) 3.928(3) ?
Bi Bi . 1_5545 3.8800(10) 3.7391(12) 4.0231(12) ?
Bi Bi . 1_5565 3.8814(10) 3.7391(12) 4.0231(12) ?
Bi Bi . 1_6555 3.928(3) 3.928(3) 3.928(3) ?
Bi Bi . 2_6555 4.0258(16) 3.905(3) 4.116(3) ?
Bi Bi . 10_5545 3.7413(15) 3.6813(18) 3.8004(18) ?
Bi Bi . 10_5555 3.7407(15) 3.6814(18) 3.8003(18) ?
Bi Bi . 10_6545 3.7413(15) 3.6813(18) 3.8004(18) ?
Bi Bi . 10_6555 3.7407(15) 3.6814(18) 3.8003(18) ?
Bi O1 . . 2.326(10) 2.209(17) 2.371(17) ?
Bi O1 . 1_6555 2.326(10) 2.209(17) 2.371(17) ?
Bi O1 . 10_5545 2.335(14) 2.105(18) 2.609(18) ?
Bi O1 . 10_5555 2.337(14) 2.105(18) 2.609(18) ?
Bi O2 . 2_5555 2.851(10) 2.48(2) 3.34(2) ?
Bi O2 . 2_5565 2.865(11) 2.48(2) 3.34(2) ?
Bi O2 . 2_6555 2.851(10) 2.48(2) 3.34(2) ?
Bi O2 . 2_6565 2.865(11) 2.48(2) 3.34(2) ?
Bi O3 . 2_5555 2.393(19) 2.33(2) 2.48(2) ?
Bi O3 . 2_5565 2.394(19) 2.33(2) 2.48(2) ?
Bi O3 . 4_6555 2.393(19) 2.33(2) 2.48(2) ?
Bi O3 . 4_6565 2.394(19) 2.33(2) 2.48(2) ?
Bi O4 . 1_6555 2.7959(9) 2.7525(14) 2.8608(14) ?
Bi O4 . 1_6565 2.7964(9) 2.7525(14) 2.8594(14) ?
Bi O4 . 2_5555 2.7959(9) 2.7525(14) 2.8608(14) ?
Bi O4 . 2_5565 2.7964(9) 2.7525(14) 2.8594(14) ?
Cl Bi . 1_4545 3.461(4) 3.408(6) 3.495(6) ?
Cl Bi . 1_4555 3.461(4) 3.408(6) 3.495(6) ?
Cl Bi . 1_5545 3.461(4) 3.408(6) 3.495(6) ?
Cl Bi . . 3.461(4) 3.408(6) 3.495(6) ?
Cl Bi . 2_5545 3.461(4) 3.408(6) 3.495(6) ?
Cl Bi . 2_5555 3.461(4) 3.408(6) 3.495(6) ?
Cl Bi . 2_6545 3.461(4) 3.408(6) 3.495(6) ?
Cl Bi . 2_6555 3.461(4) 3.408(6) 3.495(6) ?
Cl O2 . . 1.39(2) 1.39(2) 1.39(2) ?
Cl O2 . 2_5555 1.39(2) 1.39(2) 1.39(2) ?
Cl O3 . . 1.41(3) 1.41(3) 1.41(3) ?
Cl O3 . 2_5555 1.41(3) 1.41(3) 1.41(3) ?
Cl O3 . 3_5555 1.41(3) 1.41(3) 1.41(3) ?
Cl O3 . 4_5555 1.41(3) 1.41(3) 1.41(3) ?
Cl O4 . . 1.4262(12) 1.4262(12) 1.4262(12) ?
Cl O4 . 2_5555 1.4262(12) 1.4262(12) 1.4262(12) ?
B Bi . 1_4545 3.3741(13) 3.3382(15) 3.4280(15) ?
B Bi . 1_4555 3.3741(13) 3.3382(15) 3.4280(15) ?
B Bi . 1_5545 3.3741(13) 3.3382(15) 3.4280(15) ?
B Bi . . 3.3741(13) 3.3382(15) 3.4280(15) ?
B Bi . 2_5545 3.3741(13) 3.3382(15) 3.4280(15) ?
B Bi . 2_5555 3.3741(13) 3.3382(15) 3.4280(15) ?
B Bi . 2_6545 3.3741(13) 3.3382(15) 3.4280(15) ?
B Bi . 2_6555 3.3741(13) 3.3382(15) 3.4280(15) ?
B O2 . . 1.306(19) 1.24(2) 1.37(2) ?
B O2 . 2_5555 1.306(19) 1.24(2) 1.37(2) ?
B O3 . . 1.40(3) 1.40(3) 1.40(3) ?
B O3 . 2_5555 1.40(3) 1.40(3) 1.40(3) ?
B O3 . 3_5555 1.40(3) 1.40(3) 1.40(3) ?
B O3 . 4_5555 1.40(3) 1.40(3) 1.40(3) ?
B O4 . . 1.4258(12) 1.4258(12) 1.4258(12) ?
B O4 . 2_5555 1.4258(12) 1.4258(12) 1.4258(12) ?

loop_
_geom_hbond_atom_site_label_D
_geom_hbond_atom_site_label_H
_geom_hbond_atom_site_label_A
_geom_hbond_site_symmetry_D
_geom_hbond_site_symmetry_H
_geom_hbond_site_symmetry_A
_geom_hbond_distance_DH
_geom_hbond_distance_HA
_geom_hbond_distance_DA
_geom_hbond_angle_DHA
_geom_hbond_publ_flag
? ? ? ? ? ? ? ? ? ? ?

loop_
_geom_torsion_atom_site_label_1
_geom_torsion_atom_site_label_2
_geom_torsion_atom_site_label_3
_geom_torsion_atom_site_label_4
_geom_torsion_site_ssg_symmetry_1
_geom_torsion_site_ssg_symmetry_2
_geom_torsion_site_ssg_symmetry_3
_geom_torsion_site_ssg_symmetry_4
_geom_torsion_av
_geom_torsion_min
_geom_torsion_max
? ? ? ? ? ? ? ? ? ? ?

loop_
_restr_angle_atom_site_label_1
_restr_angle_site_symmetry_1
_restr_angle_atom_site_label_2
_restr_angle_site_symmetry_2
_restr_angle_atom_site_label_3
_restr_angle_site_symmetry_3
_restr_angle_target
_restr_angle_target_weight_param
? ? ? ? ? ? ? ?

loop_
_restr_distance_atom_site_label_1
_restr_distance_site_symmetry_1
_restr_distance_atom_site_label_2
_restr_distance_site_symmetry_2
_restr_distance_target
_restr_distance_target_weight_param
? ? ? ? ? ?

loop_
_restr_equal_angle_atom_site_label_1
_restr_equal_angle_site_symmetry_1
_restr_equal_angle_atom_site_label_2
_restr_equal_angle_site_symmetry_2
_restr_equal_angle_atom_site_label_3
_restr_equal_angle_site_symmetry_3
_restr_equal_angle_class_class_id
_restr_equal_angle_class_target_weight_param
? ? ? ? ? ? ? ?

loop_
_restr_equal_distance_atom_site_label_1
_restr_equal_distance_site_symmetry_1
_restr_equal_distance_atom_site_label_2
_restr_equal_distance_site_symmetry_2
_restr_equal_distance_class_class_id
_restr_equal_distance_class_target_weight_param
? ? ? ? ? ?

loop_
_restr_equal_torsion_atom_site_label_1
_restr_equal_torsion_site_symmetry_1
_restr_equal_torsion_atom_site_label_2
_restr_equal_torsion_site_symmetry_2
_restr_equal_torsion_atom_site_label_3
_restr_equal_torsion_site_symmetry_3
_restr_equal_torsion_atom_site_label_4
_restr_equal_torsion_site_symmetry_4
_restr_equal_torsion_class_class_id
_restr_equal_torsion_class_target_weight_param
? ? ? ? ? ? ? ? ? ?

loop_
_restr_torsion_atom_site_label_1
_restr_torsion_site_symmetry_1
_restr_torsion_atom_site_label_2
_restr_torsion_site_symmetry_2
_restr_torsion_atom_site_label_3
_restr_torsion_site_symmetry_3
_restr_torsion_atom_site_label_4
_restr_torsion_site_symmetry_4
_restr_torsion_angle_target
_restr_torsion_weight_param
? ? ? ? ? ? ? ? ? ?

loop_
_twin_individual_id
_twin_individual_mass_fraction_refined
_twin_individual_twin_matrix_11
_twin_individual_twin_matrix_12
_twin_individual_twin_matrix_13
_twin_individual_twin_matrix_21
_twin_individual_twin_matrix_22
_twin_individual_twin_matrix_23
_twin_individual_twin_matrix_31
_twin_individual_twin_matrix_32
_twin_individual_twin_matrix_33
1 0.981675 1 0 0 0 1 0 0 0 1
2 0.018325 0 0 1 0 1 0 -1 0 0

loop_
_jana_atom_site_adp_c_label
_jana_atom_site_adp_c_type_symbol
_jana_atom_site_adp_c_111
_jana_atom_site_adp_c_112
_jana_atom_site_adp_c_113
_jana_atom_site_adp_c_122
_jana_atom_site_adp_c_123
_jana_atom_site_adp_c_133
_jana_atom_site_adp_c_222
_jana_atom_site_adp_c_223
_jana_atom_site_adp_c_233
_jana_atom_site_adp_c_333
? ? ? ? ? ? ? ? ? ? ? ?

loop_
_jana_atom_site_adp_d_label
_jana_atom_site_adp_d_type_symbol
_jana_atom_site_adp_d_1111
_jana_atom_site_adp_d_1112
_jana_atom_site_adp_d_1113
_jana_atom_site_adp_d_1122
_jana_atom_site_adp_d_1123
_jana_atom_site_adp_d_1133
_jana_atom_site_adp_d_1222
_jana_atom_site_adp_d_1223
_jana_atom_site_adp_d_1233
_jana_atom_site_adp_d_1333
_jana_atom_site_adp_d_2222
_jana_atom_site_adp_d_2223
_jana_atom_site_adp_d_2233
_jana_atom_site_adp_d_2333
_jana_atom_site_adp_d_3333
? ? ? ? ? ? ? ? ? ? ? ? ? ? ? ? ?

loop_
_jana_atom_site_adp_e_label
_jana_atom_site_adp_e_type_symbol
_jana_atom_site_adp_e_11111
_jana_atom_site_adp_e_11112
_jana_atom_site_adp_e_11113
_jana_atom_site_adp_e_11122
_jana_atom_site_adp_e_11123
_jana_atom_site_adp_e_11133
_jana_atom_site_adp_e_11222
_jana_atom_site_adp_e_11223
_jana_atom_site_adp_e_11233
_jana_atom_site_adp_e_11333
_jana_atom_site_adp_e_12222
_jana_atom_site_adp_e_12223
_jana_atom_site_adp_e_12233
_jana_atom_site_adp_e_12333
_jana_atom_site_adp_e_13333
_jana_atom_site_adp_e_22222
_jana_atom_site_adp_e_22223
_jana_atom_site_adp_e_22233
_jana_atom_site_adp_e_22333
_jana_atom_site_adp_e_23333
_jana_atom_site_adp_e_33333
? ? ? ? ? ? ? ? ? ? ? ? ? ? ? ? ? ? ? ? ? ? ?

loop_
_jana_atom_site_adp_f_label
_jana_atom_site_adp_f_type_symbol
_jana_atom_site_adp_f_111111
_jana_atom_site_adp_f_111112
_jana_atom_site_adp_f_111113
_jana_atom_site_adp_f_111122
_jana_atom_site_adp_f_111123
_jana_atom_site_adp_f_111133
_jana_atom_site_adp_f_111222
_jana_atom_site_adp_f_111223
_jana_atom_site_adp_f_111233
_jana_atom_site_adp_f_111333
_jana_atom_site_adp_f_112222
_jana_atom_site_adp_f_112223
_jana_atom_site_adp_f_112233
_jana_atom_site_adp_f_112333
_jana_atom_site_adp_f_113333
_jana_atom_site_adp_f_122222
_jana_atom_site_adp_f_122223
_jana_atom_site_adp_f_122233
_jana_atom_site_adp_f_122333
_jana_atom_site_adp_f_123333
_jana_atom_site_adp_f_133333
_jana_atom_site_adp_f_222222
_jana_atom_site_adp_f_222223
_jana_atom_site_adp_f_222233
_jana_atom_site_adp_f_222333
_jana_atom_site_adp_f_223333
_jana_atom_site_adp_f_233333
_jana_atom_site_adp_f_333333
? ? ? ? ? ? ? ? ? ? ? ? ? ? ? ? ? ? ? ? ? ? ? ? ? ? ? ? ? ?

loop_
_jana_atom_site_crenel_ortho_func_id
_jana_atom_site_crenel_ortho_func_c
_jana_atom_site_crenel_ortho_func_w
_jana_atom_site_crenel_ortho_func_eps
? ? ? ?

loop_
_jana_atom_site_occ_fourier_absolute_site_label
_jana_atom_site_occ_fourier_absolute
? ?

loop_
_jana_atom_site_occ_legendre_atom_site_label
_jana_atom_site_occ_legendre_param_order
_jana_atom_site_occ_legendre_param_coeff
? ? ?

loop_
_jana_atom_site_occ_xharm_atom_site_label
_jana_atom_site_occ_xharm_param_order
_jana_atom_site_occ_xharm_param_coeff
? ? ?

loop_
_jana_atom_site_occ_crenel_ortho_atom_site_label
_jana_atom_site_occ_crenel_ortho_param_order
_jana_atom_site_occ_crenel_ortho_id
_jana_atom_site_occ_crenel_ortho_param_coeff
? ? ? ?

loop_
_jana_atom_site_displace_legendre_atom_site_label
_jana_atom_site_displace_legendre_axis
_jana_atom_site_displace_legendre_param_order
_jana_atom_site_displace_legendre_param_coeff
Cl x 1 0
Cl y 1 0
Cl z 1 0.009(3)
Cl x 2 0
Cl y 2 0
Cl z 2 0

loop_
_jana_atom_site_displace_xharm_site_label
_jana_atom_site_displace_xharm_axis
_jana_atom_site_displace_xharm_param_order
_jana_atom_site_displace_xharm_param_coeff
? ? ? ?

loop_
_jana_atom_site_displace_crenel_ortho_atom_site_label
_jana_atom_site_displace_crenel_ortho_axis
_jana_atom_site_displace_crenel_ortho_id
_jana_atom_site_displace_crenel_ortho_param_order
_jana_atom_site_displace_crenel_ortho_param_coeff
? ? ? ? ?

loop_
_jana_atom_site_u_legendre_atom_site_label
_jana_atom_site_u_legendre_tens_elem
_jana_atom_site_u_legendre_param_order
_jana_atom_site_u_legendre_param_coeff
Cl U11 1 0
Cl U22 1 0
Cl U33 1 0
Cl U12 1 0
Cl U13 1 0
Cl U23 1 0
Cl U11 2 0.033(13)
Cl U22 2 -0.020(10)
Cl U33 2 0.031(7)
Cl U12 2 0
Cl U13 2 0
Cl U23 2 0

loop_
_jana_atom_site_u_xharm_atom_site_label
_jana_atom_site_u_xharm_tens_elem
_jana_atom_site_u_xharm_param_order
_jana_atom_site_u_xharm_param_coeff
? ? ? ?

loop_
_jana_atom_site_u_crenel_ortho_atom_site_label
_jana_atom_site_u_crenel_ortho_tens_elem
_jana_atom_site_u_crenel_ortho_id
_jana_atom_site_u_crenel_ortho_param_order
_jana_atom_site_u_crenel_ortho_param_coeff
? ? ? ? ?

loop_
_jana_atom_site_adp_c_fourier_atom_site_label
_jana_atom_site_adp_c_fourier_tens_elem
_jana_atom_site_adp_c_fourier_wave_vector_seq_id
_jana_atom_site_adp_c_fourier_param_cos
_jana_atom_site_adp_c_fourier_param_sin
? ? ? ? ?

loop_
_jana_atom_site_adp_d_fourier_atom_site_label
_jana_atom_site_adp_d_fourier_tens_elem
_jana_atom_site_adp_d_fourier_wave_vector_seq_id
_jana_atom_site_adp_d_fourier_param_cos
_jana_atom_site_adp_d_fourier_param_sin
? ? ? ? ?

loop_
_jana_atom_site_adp_e_fourier_atom_site_label
_jana_atom_site_adp_e_fourier_tens_elem
_jana_atom_site_adp_e_fourier_wave_vector_seq_id
_jana_atom_site_adp_e_fourier_param_cos
_jana_atom_site_adp_e_fourier_param_sin
? ? ? ? ?

loop_
_jana_atom_site_adp_f_fourier_atom_site_label
_jana_atom_site_adp_f_fourier_tens_elem
_jana_atom_site_adp_f_fourier_wave_vector_seq_id
_jana_atom_site_adp_f_fourier_param_cos
_jana_atom_site_adp_f_fourier_param_sin
? ? ? ? ?
